data_1558544
loop_
_publ_author_name
'Hooper, Thomas'
'Brown, Ryan'
'Rekhroukh, Feriel'
'Gar\,con, Mart\'i'
'White, Andrew J. P.'
'Costa, Paulo J.'
'Crimmin, Mark Richard'

_publ_section_title
;
 Catalyst Control of Selectivity in the C--O Bond Alumination of Biomass
 Derived Furans
;
_journal_name_full 'Chemical Science'
_journal_paper_doi 10.1039/D0SC01918F
_journal_year 2020
_chemical_formula_moiety 'C33 H45 Al N2 O'
_chemical_formula_sum 'C33 H45 Al N2 O'
_chemical_formula_weight 512.69
_chemical_properties_physical Air-sensitive,Moisture-sensitive
_space_group_crystal_system monoclinic
_space_group_IT_number 14
_space_group_name_Hall '-P 2ybc'
_space_group_name_H-M_alt 'P 1 21/c 1'
_atom_sites_solution_hydrogens geom
_atom_sites_solution_primary dual
_audit_creation_date 2018-12-20
_audit_creation_method
;
Olex2 1.2
(compiled 2018.05.29 svn.r3508 for OlexSys, GUI svn.r5506)
;
_audit_update_record
;
2019-12-19 deposited with the CCDC.	2020-07-06 downloaded from the CCDC.
;
_cell_angle_alpha 90
_cell_angle_beta 99.2427(19)
_cell_angle_gamma 90
_cell_formula_units_Z 4
_cell_length_a 10.9108(2)
_cell_length_b 12.4443(2)
_cell_length_c 22.7523(4)
_cell_measurement_reflns_used 3227
_cell_measurement_temperature 173.00(10)
_cell_measurement_theta_max 73.1490
_cell_measurement_theta_min 3.9100
_cell_volume 3049.14(9)
_computing_cell_refinement 'CrysAlisPro 1.171.38.43 (Rigaku OD, 2015)'
_computing_data_collection 'CrysAlisPro 1.171.38.43 (Rigaku OD, 2015)'
_computing_data_reduction 'CrysAlisPro 1.171.38.43 (Rigaku OD, 2015)'
_computing_molecular_graphics 'Olex2 (Dolomanov et al., 2009)'
_computing_publication_material 'Olex2 (Dolomanov et al., 2009)'
_computing_structure_refinement 'ShelXL (Sheldrick, 2015)'
_computing_structure_solution 'ShelXT (Sheldrick, 2015)'
_diffrn_ambient_environment N~2~
_diffrn_ambient_temperature 173.00(10)
_diffrn_detector 'CCD plate'
_diffrn_detector_area_resol_mean 10.4115
_diffrn_detector_type Atlas
_diffrn_measured_fraction_theta_full 0.987
_diffrn_measured_fraction_theta_max 0.946
_diffrn_measurement_details
;
List of Runs (angles in degrees, time in seconds):

  # Type    Start    End  Width  t~exp~   \w     \q     \k     \f   Frames
#--------------------------------------------------------------------------
  1  \w    -97.00  -9.00   1.00    6.36    --  -42.36 125.00 -90.00   88
  2  \w     24.00 109.00   1.00    6.36    --   42.36  57.00 150.00   85
  3  \w     39.00 129.00   1.00   41.30    --  105.13 -61.00 150.00   90
  4  \w     39.00 121.00   1.00   41.30    --  105.13-125.00 120.00   82
  5  \w     87.00 175.00   1.00   41.30    --  105.13  45.00 -60.00   88
  6  \w     82.00 169.00   1.00   41.30    --  105.13 125.00 150.00   87
;
_diffrn_measurement_device 'four-circle diffractometer'
_diffrn_measurement_device_type 'Xcalibur, Atlas, Ultra'
_diffrn_measurement_method '\w scans'
_diffrn_orient_matrix_type 'CrysAlisPro convention (1999,Acta A55,543-557)'
_diffrn_orient_matrix_UB_11 0.0792228000
_diffrn_orient_matrix_UB_12 -0.0077641000
_diffrn_orient_matrix_UB_13 0.0623219000
_diffrn_orient_matrix_UB_21 -0.0016081000
_diffrn_orient_matrix_UB_22 0.1234574000
_diffrn_orient_matrix_UB_23 0.0054994000
_diffrn_orient_matrix_UB_31 -0.1190328000
_diffrn_orient_matrix_UB_32 -0.0066888000
_diffrn_orient_matrix_UB_33 0.0281107000
_diffrn_radiation_monochromator mirror
_diffrn_radiation_probe x-ray
_diffrn_radiation_type CuK\a
_diffrn_radiation_wavelength 1.54184
_diffrn_reflns_av_R_equivalents 0.0365
_diffrn_reflns_av_unetI/netI 0.0628
_diffrn_reflns_Laue_measured_fraction_full 0.987
_diffrn_reflns_Laue_measured_fraction_max 0.946
_diffrn_reflns_limit_h_max 10
_diffrn_reflns_limit_h_min -13
_diffrn_reflns_limit_k_max 15
_diffrn_reflns_limit_k_min -13
_diffrn_reflns_limit_l_max 27
_diffrn_reflns_limit_l_min -21
_diffrn_reflns_number 9780
_diffrn_reflns_point_group_measured_fraction_full 0.987
_diffrn_reflns_point_group_measured_fraction_max 0.946
_diffrn_reflns_theta_full 67.684
_diffrn_reflns_theta_max 73.494
_diffrn_reflns_theta_min 3.937
_diffrn_source 'fine-focus sealed X-ray tube'
_diffrn_source_type 'Enhance Ultra (Cu) X-ray Source'
_exptl_absorpt_coefficient_mu 0.770
_exptl_absorpt_correction_T_max 0.953
_exptl_absorpt_correction_T_min 0.903
_exptl_absorpt_correction_type analytical
_exptl_absorpt_process_details
;
CrysAlisPro 1.171.38.43 (Rigaku Oxford Diffraction, 2015)
Analytical numeric absorption correction using a multifaceted crystal
			model based on expressions derived by R.C. Clark & J.S. Reid.
(Clark, R. C. & Reid, J. S. (1995). Acta Cryst. A51, 887-897)
Empirical absorption correction using spherical harmonics,
 implemented in SCALE3 ABSPACK scaling algorithm.
;
_exptl_crystal_colour colourless
_exptl_crystal_colour_primary colourless
_exptl_crystal_density_diffrn 1.117
_exptl_crystal_description block
_exptl_crystal_F_000 1112
_exptl_crystal_recrystallization_method 'Re-crystallisation from solvent: heptane'
_exptl_crystal_size_max 0.177
_exptl_crystal_size_mid 0.147
_exptl_crystal_size_min 0.066
_refine_diff_density_max 0.243
_refine_diff_density_min -0.297
_refine_diff_density_rms 0.042
_refine_ls_extinction_method none
_refine_ls_goodness_of_fit_ref 1.017
_refine_ls_hydrogen_treatment constr
_refine_ls_matrix_type full
_refine_ls_number_parameters 344
_refine_ls_number_reflns 5819
_refine_ls_number_restraints 0
_refine_ls_restrained_S_all 1.017
_refine_ls_R_factor_all 0.0652
_refine_ls_R_factor_gt 0.0450
_refine_ls_shift/su_max 0.001
_refine_ls_shift/su_mean 0.000
_refine_ls_structure_factor_coef Fsqd
_refine_ls_weighting_details 'w=1/[\s^2^(Fo^2^)+(0.0487P)^2^] where P=(Fo^2^+2Fc^2^)/3'
_refine_ls_weighting_scheme calc
_refine_ls_wR_factor_gt 0.1078
_refine_ls_wR_factor_ref 0.1216
_reflns_Friedel_coverage 0.000
_reflns_number_gt 4312
_reflns_number_total 5819
_reflns_threshold_expression 'I > 2\s(I)'
_cod_data_source_file d0sc01918f3.cif
_cod_data_source_block 4a
_cod_original_cell_volume 3049.16(11)
_cod_database_code 1558544
_shelx_shelxl_version_number 2017/1
_chemical_oxdiff_formula C33H45AlN2O
_chemical_oxdiff_usercomment TH393
_shelx_space_group_comment
;
The symmetry employed for this shelxl refinement is uniquely defined
by the following loop, which should always be used as a source of
symmetry information in preference to the above space-group names.
They are only intended as comments.
;
_reflns_odcompleteness_completeness 98.78
_reflns_odcompleteness_iscentric 1
_reflns_odcompleteness_theta 66.49
_olex2_refinement_description
;
1. Fixed Uiso
 At 1.2 times of:
  All C(H) groups
 At 1.5 times of:
  All C(H,H,H) groups
2.a Ternary CH refined with riding coordinates:
 C12(H12), C15(H15), C24(H24), C27(H27)
2.b Aromatic/amide H refined with riding coordinates:
 C2(H2), C8(H8), C9(H9), C10(H10), C20(H20), C21(H21), C22(H22), C30(H30),
 C31(H31), C32(H32), C33(H33)
2.c Idealised Me refined as rotating group:
 C4(H4A,H4B,H4C), C5(H5A,H5B,H5C), C13(H13A,H13B,H13C), C14(H14A,H14B,H14C),
 C16(H16A,H16B,H16C), C17(H17A,H17B,H17C), C25(H25A,H25B,H25C), C26(H26A,H26B,
 H26C), C28(H28A,H28B,H28C), C29(H29A,H29B,H29C)
;
_olex2_submission_special_instructions 'No special instructions were received'
_oxdiff_exptl_absorpt_empirical_details
;
Empirical correction (ABSPACK) includes:
- Absorption correction using spherical harmonics
- Frame scaling
;
_oxdiff_exptl_absorpt_empirical_full_max 1.097
_oxdiff_exptl_absorpt_empirical_full_min 0.941

loop_
_space_group_symop_operation_xyz
'x, y, z'
'-x, y+1/2, -z+1/2'
'-x, -y, -z'
'x, -y-1/2, z-1/2'

loop_
_atom_site_label
_atom_site_type_symbol
_atom_site_fract_x
_atom_site_fract_y
_atom_site_fract_z
_atom_site_U_iso_or_equiv
_atom_site_adp_type
_atom_site_occupancy
_atom_site_site_symmetry_order
_atom_site_calc_flag
_atom_site_refinement_flags_posn
_atom_site_refinement_flags_adp
_atom_site_refinement_flags_occupancy
_atom_site_disorder_assembly
_atom_site_disorder_group
Al1 Al 0.69587(4) 0.32215(4) 0.37257(2) 0.02686(13) Uani 1 1 d . . . . .
O34 O 0.54691(12) 0.29218(13) 0.38686(6) 0.0424(3) Uani 1 1 d . . . . .
N1 N 0.80879(13) 0.21463(12) 0.40449(6) 0.0291(3) Uani 1 1 d . . . . .
N3 N 0.70111(12) 0.29188(12) 0.29130(6) 0.0268(3) Uani 1 1 d . . . . .
C1 C 0.83024(16) 0.12667(15) 0.37369(8) 0.0308(4) Uani 1 1 d . . . . .
C2 C 0.79056(16) 0.11719(14) 0.31242(8) 0.0313(4) Uani 1 1 d . . . . .
H2 H 0.802137 0.048863 0.295508 0.038 Uiso 1 1 calc R . . . .
C3 C 0.73597(15) 0.19596(14) 0.27305(7) 0.0291(3) Uani 1 1 d . . . . .
C4 C 0.9002(2) 0.03262(17) 0.40468(9) 0.0435(5) Uani 1 1 d . . . . .
H4A H 0.970256 0.059080 0.433457 0.065 Uiso 1 1 calc GR . . . .
H4B H 0.931339 -0.012916 0.375166 0.065 Uiso 1 1 calc GR . . . .
H4C H 0.844519 -0.009386 0.425531 0.065 Uiso 1 1 calc GR . . . .
C5 C 0.71729(19) 0.16874(18) 0.20769(8) 0.0398(4) Uani 1 1 d . . . . .
H5A H 0.639403 0.128927 0.196983 0.060 Uiso 1 1 calc GR . . . .
H5B H 0.786675 0.124449 0.199255 0.060 Uiso 1 1 calc GR . . . .
H5C H 0.713633 0.235138 0.184309 0.060 Uiso 1 1 calc GR . . . .
C6 C 0.87312(17) 0.22626(15) 0.46500(8) 0.0328(4) Uani 1 1 d . . . . .
C7 C 0.98995(18) 0.27694(17) 0.47394(9) 0.0388(4) Uani 1 1 d . . . . .
C8 C 1.0524(2) 0.28627(19) 0.53231(10) 0.0487(5) Uani 1 1 d . . . . .
H8 H 1.131815 0.319374 0.539492 0.058 Uiso 1 1 calc R . . . .
C9 C 1.0004(2) 0.2481(2) 0.57984(10) 0.0533(6) Uani 1 1 d . . . . .
H9 H 1.044982 0.253574 0.619166 0.064 Uiso 1 1 calc R . . . .
C10 C 0.8843(2) 0.2022(2) 0.57027(9) 0.0491(5) Uani 1 1 d . . . . .
H10 H 0.848474 0.178620 0.603421 0.059 Uiso 1 1 calc R . . . .
C11 C 0.81782(19) 0.18958(17) 0.51296(8) 0.0398(4) Uani 1 1 d . . . . .
C12 C 1.04816(19) 0.3197(2) 0.42242(10) 0.0478(5) Uani 1 1 d . . . . .
H12 H 0.979822 0.327308 0.387686 0.057 Uiso 1 1 calc R . . . .
C13 C 1.1417(3) 0.2406(3) 0.40412(17) 0.0838(11) Uani 1 1 d . . . . .
H13A H 1.210095 0.230574 0.437247 0.126 Uiso 1 1 calc GR . . . .
H13B H 1.174285 0.268864 0.369516 0.126 Uiso 1 1 calc GR . . . .
H13C H 1.100745 0.171489 0.393838 0.126 Uiso 1 1 calc GR . . . .
C14 C 1.1066(3) 0.4297(2) 0.43404(14) 0.0669(7) Uani 1 1 d . . . . .
H14A H 1.045382 0.479553 0.445873 0.100 Uiso 1 1 calc GR . . . .
H14B H 1.134064 0.456188 0.397730 0.100 Uiso 1 1 calc GR . . . .
H14C H 1.178089 0.424618 0.466044 0.100 Uiso 1 1 calc GR . . . .
C15 C 0.6905(2) 0.1378(2) 0.50494(10) 0.0495(5) Uani 1 1 d . . . . .
H15 H 0.657776 0.135615 0.461308 0.059 Uiso 1 1 calc R . . . .
C16 C 0.5999(3) 0.2031(3) 0.53498(13) 0.0732(9) Uani 1 1 d . . . . .
H16A H 0.625077 0.200203 0.578278 0.110 Uiso 1 1 calc GR . . . .
H16B H 0.516147 0.173231 0.524376 0.110 Uiso 1 1 calc GR . . . .
H16C H 0.600118 0.277977 0.521600 0.110 Uiso 1 1 calc GR . . . .
C17 C 0.6979(3) 0.0211(3) 0.52819(14) 0.0714(8) Uani 1 1 d . . . . .
H17A H 0.754557 -0.020313 0.507587 0.107 Uiso 1 1 calc GR . . . .
H17B H 0.615107 -0.011464 0.520663 0.107 Uiso 1 1 calc GR . . . .
H17C H 0.728801 0.021008 0.571085 0.107 Uiso 1 1 calc GR . . . .
C18 C 0.65826(15) 0.37470(14) 0.24852(7) 0.0279(3) Uani 1 1 d . . . . .
C19 C 0.53365(16) 0.37698(16) 0.21993(8) 0.0321(4) Uani 1 1 d . . . . .
C20 C 0.49626(18) 0.46176(17) 0.18088(9) 0.0387(4) Uani 1 1 d . . . . .
H20 H 0.412608 0.464533 0.161268 0.046 Uiso 1 1 calc R . . . .
C21 C 0.5774(2) 0.54148(17) 0.17006(9) 0.0416(4) Uani 1 1 d . . . . .
H21 H 0.549995 0.598270 0.143252 0.050 Uiso 1 1 calc R . . . .
C22 C 0.69998(19) 0.53800(16) 0.19876(8) 0.0372(4) Uani 1 1 d . . . . .
H22 H 0.755981 0.592741 0.191058 0.045 Uiso 1 1 calc R . . . .
C23 C 0.74220(16) 0.45630(15) 0.23841(8) 0.0315(4) Uani 1 1 d . . . . .
C24 C 0.43926(17) 0.29143(17) 0.23021(9) 0.0365(4) Uani 1 1 d . . . . .
H24 H 0.482926 0.236516 0.258117 0.044 Uiso 1 1 calc R . . . .
C25 C 0.3852(2) 0.2346(2) 0.17226(12) 0.0580(6) Uani 1 1 d . . . . .
H25A H 0.333085 0.284888 0.146120 0.087 Uiso 1 1 calc GR . . . .
H25B H 0.334829 0.173265 0.181172 0.087 Uiso 1 1 calc GR . . . .
H25C H 0.452938 0.209061 0.152337 0.087 Uiso 1 1 calc GR . . . .
C26 C 0.33471(19) 0.3400(2) 0.25907(11) 0.0484(5) Uani 1 1 d . . . . .
H26A H 0.370351 0.379009 0.295225 0.073 Uiso 1 1 calc GR . . . .
H26B H 0.280635 0.282500 0.269399 0.073 Uiso 1 1 calc GR . . . .
H26C H 0.286140 0.389730 0.231083 0.073 Uiso 1 1 calc GR . . . .
C27 C 0.87588(17) 0.45504(17) 0.27054(8) 0.0370(4) Uani 1 1 d . . . . .
H27 H 0.875236 0.422266 0.310620 0.044 Uiso 1 1 calc R . . . .
C28 C 0.9312(2) 0.5675(2) 0.28077(12) 0.0565(6) Uani 1 1 d . . . . .
H28A H 0.945773 0.597736 0.242728 0.085 Uiso 1 1 calc GR . . . .
H28B H 1.009957 0.563364 0.308260 0.085 Uiso 1 1 calc GR . . . .
H28C H 0.873191 0.613659 0.297893 0.085 Uiso 1 1 calc GR . . . .
C29 C 0.9597(2) 0.3855(2) 0.23864(12) 0.0546(6) Uani 1 1 d . . . . .
H29A H 0.962262 0.415188 0.198956 0.082 Uiso 1 1 calc GR . . . .
H29B H 0.926945 0.312107 0.234826 0.082 Uiso 1 1 calc GR . . . .
H29C H 1.043712 0.384669 0.261643 0.082 Uiso 1 1 calc GR . . . .
C30 C 0.7226(2) 0.46619(17) 0.40236(9) 0.0395(4) Uani 1 1 d . . . . .
H30 H 0.798862 0.502819 0.401886 0.047 Uiso 1 1 calc R . . . .
C31 C 0.6266(2) 0.51284(18) 0.42416(9) 0.0499(5) Uani 1 1 d . . . . .
H31 H 0.638969 0.583676 0.439530 0.060 Uiso 1 1 calc R . . . .
C32 C 0.5070(2) 0.4637(2) 0.42594(10) 0.0549(6) Uani 1 1 d . . . . .
H32 H 0.446039 0.506483 0.440287 0.066 Uiso 1 1 calc R . . . .
C33 C 0.4753(2) 0.3641(2) 0.40925(10) 0.0528(6) Uani 1 1 d . . . . .
H33 H 0.394082 0.341456 0.413569 0.063 Uiso 1 1 calc R . . . .

loop_
_atom_site_aniso_label
_atom_site_aniso_U_11
_atom_site_aniso_U_22
_atom_site_aniso_U_33
_atom_site_aniso_U_23
_atom_site_aniso_U_13
_atom_site_aniso_U_12
Al1 0.0291(2) 0.0261(3) 0.0260(2) -0.00280(19) 0.00628(17) 0.00123(19)
O34 0.0361(7) 0.0492(9) 0.0439(7) -0.0070(6) 0.0129(5) -0.0039(6)
N1 0.0314(7) 0.0300(7) 0.0261(7) -0.0013(6) 0.0055(5) 0.0002(6)
N3 0.0261(6) 0.0267(7) 0.0283(7) -0.0003(6) 0.0063(5) -0.0004(5)
C1 0.0321(8) 0.0269(9) 0.0346(9) -0.0006(7) 0.0089(6) -0.0002(7)
C2 0.0362(9) 0.0245(9) 0.0340(9) -0.0042(7) 0.0079(7) 0.0008(7)
C3 0.0279(8) 0.0298(9) 0.0310(8) -0.0051(7) 0.0091(6) -0.0027(6)
C4 0.0549(12) 0.0331(10) 0.0417(10) 0.0009(8) 0.0055(8) 0.0097(9)
C5 0.0477(11) 0.0397(11) 0.0318(9) -0.0083(8) 0.0057(7) 0.0064(8)
C6 0.0394(9) 0.0282(9) 0.0299(9) -0.0014(7) 0.0030(7) 0.0063(7)
C7 0.0385(10) 0.0360(10) 0.0394(10) -0.0036(8) -0.0016(7) 0.0050(8)
C8 0.0505(12) 0.0431(12) 0.0464(11) -0.0060(9) -0.0101(9) 0.0010(9)
C9 0.0735(15) 0.0453(13) 0.0352(10) -0.0059(9) -0.0091(9) 0.0094(11)
C10 0.0652(14) 0.0499(13) 0.0313(10) 0.0002(9) 0.0048(9) 0.0112(11)
C11 0.0482(11) 0.0406(11) 0.0301(9) 0.0013(8) 0.0045(7) 0.0080(9)
C12 0.0398(10) 0.0544(14) 0.0472(11) 0.0018(10) 0.0013(8) -0.0061(9)
C13 0.088(2) 0.0642(19) 0.113(3) -0.0156(18) 0.062(2) -0.0135(16)
C14 0.0689(16) 0.0520(15) 0.0802(19) 0.0065(14) 0.0135(13) -0.0078(13)
C15 0.0549(12) 0.0605(14) 0.0352(10) 0.0106(10) 0.0132(9) -0.0016(11)
C16 0.0594(15) 0.107(3) 0.0577(15) -0.0022(16) 0.0222(12) 0.0099(16)
C17 0.0761(18) 0.0684(19) 0.0711(17) 0.0261(15) 0.0155(14) -0.0135(15)
C18 0.0309(8) 0.0286(9) 0.0249(8) -0.0017(6) 0.0068(6) 0.0008(7)
C19 0.0320(8) 0.0335(9) 0.0312(8) -0.0029(7) 0.0057(6) 0.0015(7)
C20 0.0383(9) 0.0407(11) 0.0368(9) 0.0036(8) 0.0051(7) 0.0080(8)
C21 0.0519(11) 0.0370(11) 0.0364(10) 0.0084(8) 0.0088(8) 0.0083(9)
C22 0.0473(11) 0.0314(10) 0.0351(9) 0.0016(7) 0.0130(8) -0.0035(8)
C23 0.0344(9) 0.0335(9) 0.0286(8) -0.0034(7) 0.0111(7) -0.0020(7)
C24 0.0305(9) 0.0365(10) 0.0417(10) 0.0007(8) 0.0036(7) 0.0003(7)
C25 0.0476(12) 0.0638(16) 0.0614(14) -0.0176(12) 0.0054(10) -0.0187(11)
C26 0.0374(10) 0.0498(13) 0.0612(13) 0.0107(10) 0.0173(9) 0.0064(9)
C27 0.0355(9) 0.0421(11) 0.0352(9) 0.0014(8) 0.0112(7) -0.0065(8)
C28 0.0459(12) 0.0527(14) 0.0709(16) -0.0151(12) 0.0088(10) -0.0138(10)
C29 0.0392(11) 0.0566(14) 0.0702(15) -0.0092(12) 0.0153(10) 0.0006(10)
C30 0.0485(11) 0.0353(10) 0.0337(9) 0.0001(8) 0.0039(7) -0.0027(8)
C31 0.0770(15) 0.0350(11) 0.0359(10) -0.0086(9) 0.0038(9) 0.0152(10)
C32 0.0509(13) 0.0726(17) 0.0422(11) -0.0085(11) 0.0102(9) 0.0278(12)
C33 0.0365(10) 0.0786(18) 0.0461(11) -0.0073(11) 0.0156(8) 0.0076(11)

loop_
_atom_type_symbol
_atom_type_description
_atom_type_scat_dispersion_real
_atom_type_scat_dispersion_imag
_atom_type_scat_source
C C 0.0181 0.0091 'International Tables Vol C Tables 4.2.6.8 and 6.1.1.4'
H H 0.0000 0.0000 'International Tables Vol C Tables 4.2.6.8 and 6.1.1.4'
Al Al 0.2130 0.2455 'International Tables Vol C Tables 4.2.6.8 and 6.1.1.4'
N N 0.0311 0.0180 'International Tables Vol C Tables 4.2.6.8 and 6.1.1.4'
O O 0.0492 0.0322 'International Tables Vol C Tables 4.2.6.8 and 6.1.1.4'

loop_
_exptl_crystal_face_index_h
_exptl_crystal_face_index_k
_exptl_crystal_face_index_l
_exptl_crystal_face_perp_dist
-2 0 5 0.0332
2 0 -5 0.0332
5 5 -1 0.0592
0 1 1 0.0666
3 -5 2 0.0691
-3 5 -2 0.0691
0 -4 5 0.0746
0 4 -5 0.0746
1 1 5 0.0717
-5 -4 3 0.0496
-1 -1 -5 0.0854
0 -3 -5 0.0679

loop_
_geom_angle_atom_site_label_1
_geom_angle_atom_site_label_2
_geom_angle_atom_site_label_3
_geom_angle
_geom_angle_site_symmetry_1
_geom_angle_site_symmetry_3
_geom_angle_publ_flag
O34 Al1 N1 110.29(7) . . ?
O34 Al1 N3 108.27(7) . . ?
O34 Al1 C30 103.09(8) . . ?
N1 Al1 N3 96.58(6) . . ?
N1 Al1 C30 118.27(8) . . ?
N3 Al1 C30 120.16(8) . . ?
C33 O34 Al1 122.96(15) . . ?
C1 N1 Al1 122.46(12) . . ?
C1 N1 C6 118.68(15) . . ?
C6 N1 Al1 118.85(12) . . ?
C3 N3 Al1 122.27(12) . . ?
C3 N3 C18 120.33(14) . . ?
C18 N3 Al1 117.28(11) . . ?
N1 C1 C2 122.59(17) . . ?
N1 C1 C4 120.45(16) . . ?
C2 C1 C4 116.96(16) . . ?
C1 C2 H2 116.1 . . ?
C3 C2 C1 127.83(17) . . ?
C3 C2 H2 116.1 . . ?
N3 C3 C2 122.72(15) . . ?
N3 C3 C5 120.43(16) . . ?
C2 C3 C5 116.86(16) . . ?
C1 C4 H4A 109.5 . . ?
C1 C4 H4B 109.5 . . ?
C1 C4 H4C 109.5 . . ?
H4A C4 H4B 109.5 . . ?
H4A C4 H4C 109.5 . . ?
H4B C4 H4C 109.5 . . ?
C3 C5 H5A 109.5 . . ?
C3 C5 H5B 109.5 . . ?
C3 C5 H5C 109.5 . . ?
H5A C5 H5B 109.5 . . ?
H5A C5 H5C 109.5 . . ?
H5B C5 H5C 109.5 . . ?
C7 C6 N1 118.13(16) . . ?
C11 C6 N1 120.17(17) . . ?
C11 C6 C7 121.68(18) . . ?
C6 C7 C12 121.85(17) . . ?
C8 C7 C6 117.8(2) . . ?
C8 C7 C12 120.3(2) . . ?
C7 C8 H8 119.5 . . ?
C9 C8 C7 121.1(2) . . ?
C9 C8 H8 119.5 . . ?
C8 C9 H9 119.9 . . ?
C10 C9 C8 120.1(2) . . ?
C10 C9 H9 119.9 . . ?
C9 C10 H10 119.3 . . ?
C9 C10 C11 121.5(2) . . ?
C11 C10 H10 119.3 . . ?
C6 C11 C15 122.97(18) . . ?
C10 C11 C6 117.7(2) . . ?
C10 C11 C15 119.29(19) . . ?
C7 C12 H12 107.0 . . ?
C7 C12 C13 111.5(2) . . ?
C13 C12 H12 107.0 . . ?
C14 C12 C7 113.5(2) . . ?
C14 C12 H12 107.0 . . ?
C14 C12 C13 110.5(2) . . ?
C12 C13 H13A 109.5 . . ?
C12 C13 H13B 109.5 . . ?
C12 C13 H13C 109.5 . . ?
H13A C13 H13B 109.5 . . ?
H13A C13 H13C 109.5 . . ?
H13B C13 H13C 109.5 . . ?
C12 C14 H14A 109.5 . . ?
C12 C14 H14B 109.5 . . ?
C12 C14 H14C 109.5 . . ?
H14A C14 H14B 109.5 . . ?
H14A C14 H14C 109.5 . . ?
H14B C14 H14C 109.5 . . ?
C11 C15 H15 107.8 . . ?
C11 C15 C16 111.5(2) . . ?
C11 C15 C17 111.2(2) . . ?
C16 C15 H15 107.8 . . ?
C16 C15 C17 110.5(2) . . ?
C17 C15 H15 107.8 . . ?
C15 C16 H16A 109.5 . . ?
C15 C16 H16B 109.5 . . ?
C15 C16 H16C 109.5 . . ?
H16A C16 H16B 109.5 . . ?
H16A C16 H16C 109.5 . . ?
H16B C16 H16C 109.5 . . ?
C15 C17 H17A 109.5 . . ?
C15 C17 H17B 109.5 . . ?
C15 C17 H17C 109.5 . . ?
H17A C17 H17B 109.5 . . ?
H17A C17 H17C 109.5 . . ?
H17B C17 H17C 109.5 . . ?
C19 C18 N3 120.63(15) . . ?
C19 C18 C23 120.89(17) . . ?
C23 C18 N3 118.40(15) . . ?
C18 C19 C24 122.68(17) . . ?
C20 C19 C18 118.03(17) . . ?
C20 C19 C24 119.28(17) . . ?
C19 C20 H20 119.1 . . ?
C21 C20 C19 121.78(19) . . ?
C21 C20 H20 119.1 . . ?
C20 C21 H21 120.3 . . ?
C20 C21 C22 119.38(18) . . ?
C22 C21 H21 120.3 . . ?
C21 C22 H22 119.3 . . ?
C23 C22 C21 121.44(18) . . ?
C23 C22 H22 119.3 . . ?
C18 C23 C27 120.74(17) . . ?
C22 C23 C18 118.48(17) . . ?
C22 C23 C27 120.78(17) . . ?
C19 C24 H24 108.0 . . ?
C19 C24 C25 111.56(16) . . ?
C19 C24 C26 111.01(17) . . ?
C25 C24 H24 108.0 . . ?
C25 C24 C26 110.01(18) . . ?
C26 C24 H24 108.0 . . ?
C24 C25 H25A 109.5 . . ?
C24 C25 H25B 109.5 . . ?
C24 C25 H25C 109.5 . . ?
H25A C25 H25B 109.5 . . ?
H25A C25 H25C 109.5 . . ?
H25B C25 H25C 109.5 . . ?
C24 C26 H26A 109.5 . . ?
C24 C26 H26B 109.5 . . ?
C24 C26 H26C 109.5 . . ?
H26A C26 H26B 109.5 . . ?
H26A C26 H26C 109.5 . . ?
H26B C26 H26C 109.5 . . ?
C23 C27 H27 107.2 . . ?
C23 C27 C28 112.83(18) . . ?
C23 C27 C29 112.25(17) . . ?
C28 C27 H27 107.2 . . ?
C29 C27 H27 107.2 . . ?
C29 C27 C28 109.89(17) . . ?
C27 C28 H28A 109.5 . . ?
C27 C28 H28B 109.5 . . ?
C27 C28 H28C 109.5 . . ?
H28A C28 H28B 109.5 . . ?
H28A C28 H28C 109.5 . . ?
H28B C28 H28C 109.5 . . ?
C27 C29 H29A 109.5 . . ?
C27 C29 H29B 109.5 . . ?
C27 C29 H29C 109.5 . . ?
H29A C29 H29B 109.5 . . ?
H29A C29 H29C 109.5 . . ?
H29B C29 H29C 109.5 . . ?
Al1 C30 H30 121.8 . . ?
C31 C30 Al1 116.39(17) . . ?
C31 C30 H30 121.8 . . ?
C30 C31 H31 117.2 . . ?
C30 C31 C32 125.5(2) . . ?
C32 C31 H31 117.2 . . ?
C31 C32 H32 117.2 . . ?
C33 C32 C31 125.58(19) . . ?
C33 C32 H32 117.2 . . ?
O34 C33 H33 116.9 . . ?
C32 C33 O34 126.3(2) . . ?
C32 C33 H33 116.9 . . ?

loop_
_geom_bond_atom_site_label_1
_geom_bond_atom_site_label_2
_geom_bond_distance
_geom_bond_site_symmetry_2
_geom_bond_publ_flag
Al1 O34 1.7482(13) . ?
Al1 N1 1.8837(16) . ?
Al1 N3 1.8970(14) . ?
Al1 C30 1.922(2) . ?
O34 C33 1.341(3) . ?
N1 C1 1.341(2) . ?
N1 C6 1.449(2) . ?
N3 C3 1.339(2) . ?
N3 C18 1.443(2) . ?
C1 C2 1.397(3) . ?
C1 C4 1.509(3) . ?
C2 H2 0.9500 . ?
C2 C3 1.395(3) . ?
C3 C5 1.507(2) . ?
C4 H4A 0.9800 . ?
C4 H4B 0.9800 . ?
C4 H4C 0.9800 . ?
C5 H5A 0.9800 . ?
C5 H5B 0.9800 . ?
C5 H5C 0.9800 . ?
C6 C7 1.407(3) . ?
C6 C11 1.405(3) . ?
C7 C8 1.396(3) . ?
C7 C12 1.517(3) . ?
C8 H8 0.9500 . ?
C8 C9 1.384(4) . ?
C9 H9 0.9500 . ?
C9 C10 1.374(4) . ?
C10 H10 0.9500 . ?
C10 C11 1.395(3) . ?
C11 C15 1.515(3) . ?
C12 H12 1.0000 . ?
C12 C13 1.523(4) . ?
C12 C14 1.515(4) . ?
C13 H13A 0.9800 . ?
C13 H13B 0.9800 . ?
C13 H13C 0.9800 . ?
C14 H14A 0.9800 . ?
C14 H14B 0.9800 . ?
C14 H14C 0.9800 . ?
C15 H15 1.0000 . ?
C15 C16 1.524(3) . ?
C15 C17 1.543(4) . ?
C16 H16A 0.9800 . ?
C16 H16B 0.9800 . ?
C16 H16C 0.9800 . ?
C17 H17A 0.9800 . ?
C17 H17B 0.9800 . ?
C17 H17C 0.9800 . ?
C18 C19 1.410(2) . ?
C18 C23 1.411(2) . ?
C19 C20 1.397(3) . ?
C19 C24 1.525(3) . ?
C20 H20 0.9500 . ?
C20 C21 1.378(3) . ?
C21 H21 0.9500 . ?
C21 C22 1.391(3) . ?
C22 H22 0.9500 . ?
C22 C23 1.388(3) . ?
C23 C27 1.523(3) . ?
C24 H24 1.0000 . ?
C24 C25 1.529(3) . ?
C24 C26 1.529(3) . ?
C25 H25A 0.9800 . ?
C25 H25B 0.9800 . ?
C25 H25C 0.9800 . ?
C26 H26A 0.9800 . ?
C26 H26B 0.9800 . ?
C26 H26C 0.9800 . ?
C27 H27 1.0000 . ?
C27 C28 1.527(3) . ?
C27 C29 1.524(3) . ?
C28 H28A 0.9800 . ?
C28 H28B 0.9800 . ?
C28 H28C 0.9800 . ?
C29 H29A 0.9800 . ?
C29 H29B 0.9800 . ?
C29 H29C 0.9800 . ?
C30 H30 0.9500 . ?
C30 C31 1.360(3) . ?
C31 H31 0.9500 . ?
C31 C32 1.447(4) . ?
C32 H32 0.9500 . ?
C32 C33 1.327(4) . ?
C33 H33 0.9500 . ?

loop_
_geom_torsion_atom_site_label_1
_geom_torsion_atom_site_label_2
_geom_torsion_atom_site_label_3
_geom_torsion_atom_site_label_4
_geom_torsion
_geom_torsion_site_symmetry_1
_geom_torsion_site_symmetry_2
_geom_torsion_site_symmetry_3
_geom_torsion_site_symmetry_4
_geom_torsion_publ_flag
Al1 O34 C33 C32 -3.2(3) . . . . ?
Al1 N1 C1 C2 13.0(2) . . . . ?
Al1 N1 C1 C4 -167.32(14) . . . . ?
Al1 N1 C6 C7 -92.30(17) . . . . ?
Al1 N1 C6 C11 86.35(19) . . . . ?
Al1 N3 C3 C2 -11.0(2) . . . . ?
Al1 N3 C3 C5 169.06(13) . . . . ?
Al1 N3 C18 C19 -92.58(17) . . . . ?
Al1 N3 C18 C23 84.12(16) . . . . ?
Al1 C30 C31 C32 -0.8(3) . . . . ?
O34 Al1 N1 C1 88.74(14) . . . . ?
O34 Al1 N1 C6 -90.02(14) . . . . ?
O34 Al1 N3 C3 -91.35(14) . . . . ?
O34 Al1 N3 C18 84.83(13) . . . . ?
N1 Al1 O34 C33 131.72(17) . . . . ?
N1 Al1 N3 C3 22.57(14) . . . . ?
N1 Al1 N3 C18 -161.24(12) . . . . ?
N1 C1 C2 C3 6.7(3) . . . . ?
N1 C6 C7 C8 -178.95(18) . . . . ?
N1 C6 C7 C12 0.6(3) . . . . ?
N1 C6 C11 C10 179.61(18) . . . . ?
N1 C6 C11 C15 -0.5(3) . . . . ?
N3 Al1 O34 C33 -123.77(17) . . . . ?
N3 Al1 N1 C1 -23.53(14) . . . . ?
N3 Al1 N1 C6 157.71(13) . . . . ?
N3 C18 C19 C20 177.26(16) . . . . ?
N3 C18 C19 C24 -2.5(2) . . . . ?
N3 C18 C23 C22 -177.88(15) . . . . ?
N3 C18 C23 C27 1.8(2) . . . . ?
C1 N1 C6 C7 88.9(2) . . . . ?
C1 N1 C6 C11 -92.5(2) . . . . ?
C1 C2 C3 N3 -7.8(3) . . . . ?
C1 C2 C3 C5 172.17(17) . . . . ?
C3 N3 C18 C19 83.68(19) . . . . ?
C3 N3 C18 C23 -99.61(19) . . . . ?
C4 C1 C2 C3 -172.95(17) . . . . ?
C6 N1 C1 C2 -168.24(16) . . . . ?
C6 N1 C1 C4 11.4(2) . . . . ?
C6 C7 C8 C9 -0.8(3) . . . . ?
C6 C7 C12 C13 -97.9(3) . . . . ?
C6 C7 C12 C14 136.5(2) . . . . ?
C6 C11 C15 C16 -117.9(2) . . . . ?
C6 C11 C15 C17 118.2(2) . . . . ?
C7 C6 C11 C10 -1.8(3) . . . . ?
C7 C6 C11 C15 178.1(2) . . . . ?
C7 C8 C9 C10 -1.5(4) . . . . ?
C8 C7 C12 C13 81.6(3) . . . . ?
C8 C7 C12 C14 -44.0(3) . . . . ?
C8 C9 C10 C11 2.2(4) . . . . ?
C9 C10 C11 C6 -0.5(3) . . . . ?
C9 C10 C11 C15 179.6(2) . . . . ?
C10 C11 C15 C16 61.9(3) . . . . ?
C10 C11 C15 C17 -62.0(3) . . . . ?
C11 C6 C7 C8 2.4(3) . . . . ?
C11 C6 C7 C12 -178.07(19) . . . . ?
C12 C7 C8 C9 179.7(2) . . . . ?
C18 N3 C3 C2 172.90(15) . . . . ?
C18 N3 C3 C5 -7.0(2) . . . . ?
C18 C19 C20 C21 0.0(3) . . . . ?
C18 C19 C24 C25 -120.7(2) . . . . ?
C18 C19 C24 C26 116.2(2) . . . . ?
C18 C23 C27 C28 -150.19(18) . . . . ?
C18 C23 C27 C29 85.0(2) . . . . ?
C19 C18 C23 C22 -1.2(2) . . . . ?
C19 C18 C23 C27 178.49(16) . . . . ?
C19 C20 C21 C22 -0.2(3) . . . . ?
C20 C19 C24 C25 59.5(2) . . . . ?
C20 C19 C24 C26 -63.5(2) . . . . ?
C20 C21 C22 C23 -0.4(3) . . . . ?
C21 C22 C23 C18 1.1(3) . . . . ?
C21 C22 C23 C27 -178.60(17) . . . . ?
C22 C23 C27 C28 29.5(2) . . . . ?
C22 C23 C27 C29 -95.4(2) . . . . ?
C23 C18 C19 C20 0.6(2) . . . . ?
C23 C18 C19 C24 -179.08(16) . . . . ?
C24 C19 C20 C21 179.77(17) . . . . ?
C30 Al1 O34 C33 4.54(19) . . . . ?
C30 Al1 N1 C1 -153.04(13) . . . . ?
C30 Al1 N1 C6 28.20(15) . . . . ?
C30 Al1 N3 C3 150.77(13) . . . . ?
C30 Al1 N3 C18 -33.05(15) . . . . ?
C30 C31 C32 C33 3.5(4) . . . . ?
C31 C32 C33 O34 -1.3(4) . . . . ?

loop_
_exptl_oxdiff_crystal_face_indexfrac_h
_exptl_oxdiff_crystal_face_indexfrac_k
_exptl_oxdiff_crystal_face_indexfrac_l
_exptl_oxdiff_crystal_face_x
_exptl_oxdiff_crystal_face_y
_exptl_oxdiff_crystal_face_z
-2.0008 0.0008 4.9945 0.1527 0.0308 0.3786
2.0008 -0.0008 -4.9945 -0.1527 -0.0308 -0.3786
4.9974 4.9968 -1.0062 0.2944 0.6033 -0.6566
-0.0007 0.9988 0.9980 0.0544 0.1288 0.0215
3.0012 -4.9839 1.9965 0.4009 -0.6091 -0.2678
-3.0012 4.9839 -1.9965 -0.4009 0.6091 0.2678
0.0005 -3.9881 4.9945 0.3423 -0.4649 0.1670
-0.0005 3.9881 -4.9945 -0.3423 0.4649 -0.1670
0.9983 1.0034 4.9909 0.3823 0.1497 0.0148
-4.9982 -3.9973 3.0026 -0.1778 -0.4689 0.7061
-0.9983 -1.0034 -4.9909 -0.3823 -0.1497 -0.0148
0.0024 -2.9978 -4.9909 -0.2876 -0.3976 -0.1205
